data_8102336
loop_
_publ_author_name
'Rachid Bouhfid'
'Said Lazar'
'El Mokhtar Essassi'
'Jean-Michel Leger'
'Christian Jarry'
'G\'erald Guillaumet'

_publ_section_title
;
 Crystal structure of
 (Z)-1,3-diallyl-4-(2-oxopropylidene)-4,5-dihydro-1H-1,5-benzodiazepin-2(3H)-one,
 C18H20N2O2
;
_journal_issue 4
_journal_name_full 'Zeitschrift f\"ur Kristallographie - New Crystal Structures'
_journal_page_first 435
_journal_volume 223
_journal_year 2008
_chemical_formula_iupac 'C18 H20 N2 O2'
_chemical_formula_moiety 'C18 H20 N2 O2'
_chemical_formula_sum 'C18 H20 N2 O2'
_chemical_formula_weight 296.36
_chemical_name_systematic
;
(<i>Z</i>)-1,3-diallyl-4-(2-oxopropylidene)-4,5-dihydro-1<i>H</i>-1,5-
benzodiazepin-2(3<i>H</i>)-one
;
_space_group_IT_number 2
_symmetry_cell_setting triclinic
_symmetry_space_group_name_Hall '-P 1'
_symmetry_space_group_name_H-M 'P -1'
_atom_sites_solution_hydrogens geom
_atom_sites_solution_primary direct
_atom_sites_solution_secondary difmap
_audit_creation_method SHELXL-97
_cell_angle_alpha 111.270(10)
_cell_angle_beta 94.91(2)
_cell_angle_gamma 104.80(3)
_cell_formula_units_Z 2
_cell_length_a 8.889(4)
_cell_length_b 9.062(2)
_cell_length_c 11.0870(10)
_cell_measurement_reflns_used 2315
_cell_measurement_temperature 296(2)
_cell_measurement_theta_max 64.95
_cell_measurement_theta_min 5.25
_cell_volume 788.7(4)
_computing_cell_refinement 'CAD4 Software (Nonius, 1989)'
_computing_data_collection 'CAD4 Software (Nonius, 1989)'
_computing_data_reduction 'SHELXTL (Sheldrick, 1997)'
_computing_molecular_graphics 'ORTEP-3 for Windows (Farrugia, 1997)'
_computing_publication_material 'WinGX (Farrugia, 1999)'
_computing_structure_refinement 'SHELXL-97 (Sheldrick, 1997)'
_computing_structure_solution 'SHELXS-97 (Sheldrick, 1990)'
_diffrn_ambient_temperature 296(2)
_diffrn_measured_fraction_theta_full 0.988
_diffrn_measured_fraction_theta_max 0.988
_diffrn_measurement_device_type 'Enraf-Nonius CAD-4'
_diffrn_measurement_method '\f scans, and \w scans with \k offsets'
_diffrn_radiation_monochromator graphite
_diffrn_radiation_source 'fine-focus sealed tube'
_diffrn_radiation_type CuK\a
_diffrn_radiation_wavelength 1.54180
_diffrn_reflns_av_R_equivalents 0.0637
_diffrn_reflns_av_sigmaI/netI 0.0077
_diffrn_reflns_limit_h_max 10
_diffrn_reflns_limit_h_min -10
_diffrn_reflns_limit_k_max 9
_diffrn_reflns_limit_k_min -10
_diffrn_reflns_limit_l_max 13
_diffrn_reflns_limit_l_min 0
_diffrn_reflns_number 2648
_diffrn_reflns_theta_full 64.95
_diffrn_reflns_theta_max 64.95
_diffrn_reflns_theta_min 5.25
_diffrn_standards_number 0
_exptl_absorpt_coefficient_mu 0.656
_exptl_absorpt_correction_T_max 0.8801
_exptl_absorpt_correction_T_min 0.8533
_exptl_absorpt_correction_type none
_exptl_crystal_colour white
_exptl_crystal_density_diffrn 1.248
_exptl_crystal_density_method 'not measured'
_exptl_crystal_description parallelepiped
_exptl_crystal_F_000 316
_exptl_crystal_size_max 0.25
_exptl_crystal_size_mid 0.20
_exptl_crystal_size_min 0.20
_refine_diff_density_max 0.595
_refine_diff_density_min -0.360
_refine_diff_density_rms 0.047
_refine_ls_extinction_coef 0.270(18)
_refine_ls_extinction_expression Fc^*^=kFc[1+0.001xFc^2^\l^3^/sin(2\q)]^-1/4^
_refine_ls_extinction_method SHELXL
_refine_ls_goodness_of_fit_ref 1.093
_refine_ls_hydrogen_treatment constr
_refine_ls_matrix_type full
_refine_ls_number_parameters 201
_refine_ls_number_reflns 2648
_refine_ls_number_restraints 3
_refine_ls_restrained_S_all 1.101
_refine_ls_R_factor_all 0.0637
_refine_ls_R_factor_gt 0.0622
_refine_ls_shift/su_max 0.004
_refine_ls_shift/su_mean 0.000
_refine_ls_structure_factor_coef Fsqd
_refine_ls_weighting_details 'calc w=1/[\s^2^(Fo^2^)+(0.0894P)^2^+0.4245P] where P=(Fo^2^+2Fc^2^)/3'
_refine_ls_weighting_scheme calc
_refine_ls_wR_factor_gt 0.1677
_refine_ls_wR_factor_ref 0.1693
_reflns_number_gt 2540
_reflns_number_total 2648
_reflns_threshold_expression >2sigma(I)
_cod_data_source_file 1267-2381.cff
_cod_data_source_block I
_cod_database_code 8102336

loop_
_symmetry_equiv_pos_as_xyz
'x, y, z'
'-x, -y, -z'

loop_
_atom_site_label
_atom_site_type_symbol
_atom_site_fract_x
_atom_site_fract_y
_atom_site_fract_z
_atom_site_U_iso_or_equiv
_atom_site_adp_type
_atom_site_occupancy
_atom_site_symmetry_multiplicity
_atom_site_calc_flag
_atom_site_refinement_flags
_atom_site_disorder_assembly
_atom_site_disorder_group
C1 C 0.3676(2) -0.3595(2) 0.32058(19) 0.0347(5) Uani 1 1 d . . .
C2 C 0.4453(3) -0.4380(3) 0.2246(2) 0.0472(6) Uani 1 1 d . . .
H2 H 0.4822 -0.3891 0.1678 0.057 Uiso 1 1 calc R . .
C3 C 0.4683(3) -0.5873(3) 0.2127(3) 0.0572(7) Uani 1 1 d . . .
H3 H 0.5208 -0.6378 0.1484 0.069 Uiso 1 1 calc R . .
C4 C 0.4135(3) -0.6616(3) 0.2958(3) 0.0534(6) Uani 1 1 d . . .
H4 H 0.4288 -0.7623 0.2875 0.064 Uiso 1 1 calc R . .
C5 C 0.3365(3) -0.5866(3) 0.3907(2) 0.0444(6) Uani 1 1 d . . .
H5 H 0.3002 -0.6372 0.4467 0.053 Uiso 1 1 calc R . .
C6 C 0.3118(2) -0.4359(2) 0.40481(19) 0.0353(5) Uani 1 1 d . . .
N7 N 0.2377(2) -0.3635(2) 0.50781(17) 0.0381(5) Uani 1 1 d . . .
H7 H 0.2662 -0.3675 0.5824 0.046 Uiso 1 1 calc R . .
C8 C 0.1260(2) -0.2883(2) 0.50140(19) 0.0342(5) Uani 1 1 d D . .
C9 C 0.0838(2) -0.2807(2) 0.36909(19) 0.0359(5) Uani 1 1 d . . .
H9 H 0.0776 -0.3884 0.3005 0.043 Uiso 1 1 calc R . .
C10 C 0.2250(2) -0.1502(2) 0.36084(18) 0.0348(5) Uani 1 1 d . . .
N11 N 0.35686(19) -0.19944(19) 0.33602(16) 0.0350(5) Uani 1 1 d . . .
C12 C 0.0604(2) -0.2232(3) 0.6083(2) 0.0390(5) Uani 1 1 d . . .
H12 H -0.0116 -0.1669 0.6008 0.047 Uiso 1 1 calc R . .
C13 C 0.0971(3) -0.2377(3) 0.7306(2) 0.0441(6) Uani 1 1 d . . .
C14 C 0.0188(4) -0.1610(4) 0.8415(3) 0.0659(8) Uani 1 1 d . . .
H14A H -0.0431 -0.2462 0.8651 0.099 Uiso 1 1 calc R . .
H14B H -0.0491 -0.1073 0.8138 0.099 Uiso 1 1 calc R . .
H14C H 0.0986 -0.0804 0.9165 0.099 Uiso 1 1 calc R . .
O15 O 0.1920(2) -0.3115(2) 0.74951(16) 0.0564(5) Uani 1 1 d . . .
C16 C -0.0730(3) -0.2473(3) 0.3425(2) 0.0463(6) Uani 1 1 d D . .
H16A H -0.1573 -0.3262 0.3582 0.056 Uiso 1 1 calc R . .
H16B H -0.0660 -0.1363 0.4035 0.056 Uiso 1 1 calc R . .
C17 C -0.1128(4) -0.2617(5) 0.2055(3) 0.0735(9) Uani 1 1 d D . .
H17 H -0.1034 -0.1598 0.2001 0.088 Uiso 1 1 calc R . .
C18 C -0.1537(8) -0.3746(7) 0.1021(4) 0.148(2) Uani 1 1 d D . .
H18A H -0.1667 -0.4821 0.0966 0.177 Uiso 1 1 calc R . .
H18B H -0.1731 -0.3564 0.0257 0.177 Uiso 1 1 calc R . .
O19 O 0.22396(19) -0.00934(18) 0.37935(16) 0.0489(5) Uani 1 1 d . . .
C20 C 0.4936(3) -0.0803(3) 0.3215(2) 0.0423(5) Uani 1 1 d . . .
H20A H 0.5886 -0.1078 0.3417 0.051 Uiso 1 1 calc R . .
H20B H 0.5049 0.0301 0.3861 0.051 Uiso 1 1 calc R . .
C21 C 0.4836(3) -0.0755(3) 0.1879(2) 0.0514(6) Uani 1 1 d . . .
H21 H 0.5732 -0.0089 0.1740 0.062 Uiso 1 1 calc R . .
C22 C 0.3655(4) -0.1527(4) 0.0901(3) 0.0659(8) Uani 1 1 d . . .
H22A H 0.2728 -0.2210 0.0984 0.079 Uiso 1 1 calc R . .
H22B H 0.3727 -0.1402 0.0109 0.079 Uiso 1 1 calc R . .

loop_
_atom_site_aniso_label
_atom_site_aniso_U_11
_atom_site_aniso_U_22
_atom_site_aniso_U_33
_atom_site_aniso_U_23
_atom_site_aniso_U_13
_atom_site_aniso_U_12
C1 0.0343(10) 0.0341(10) 0.0358(10) 0.0121(8) 0.0060(8) 0.0139(8)
C2 0.0530(13) 0.0519(13) 0.0451(12) 0.0193(10) 0.0182(10) 0.0273(10)
C3 0.0632(15) 0.0591(15) 0.0549(14) 0.0137(12) 0.0193(12) 0.0390(12)
C4 0.0552(14) 0.0415(12) 0.0661(15) 0.0170(11) 0.0083(11) 0.0270(11)
C5 0.0421(11) 0.0386(11) 0.0575(13) 0.0221(10) 0.0068(10) 0.0171(9)
C6 0.0343(10) 0.0348(10) 0.0381(10) 0.0142(8) 0.0060(8) 0.0136(8)
N7 0.0438(10) 0.0422(10) 0.0376(9) 0.0209(7) 0.0114(7) 0.0202(8)
C8 0.0322(9) 0.0315(10) 0.0399(11) 0.0158(8) 0.0077(8) 0.0087(7)
C9 0.0375(11) 0.0363(10) 0.0363(10) 0.0144(8) 0.0081(8) 0.0151(8)
C10 0.0433(11) 0.0349(10) 0.0304(10) 0.0137(8) 0.0097(8) 0.0171(8)
N11 0.0386(9) 0.0331(9) 0.0368(9) 0.0155(7) 0.0112(7) 0.0130(7)
C12 0.0393(11) 0.0388(11) 0.0414(11) 0.0160(9) 0.0120(8) 0.0147(8)
C13 0.0458(12) 0.0423(12) 0.0432(12) 0.0169(9) 0.0126(9) 0.0111(9)
C14 0.0734(17) 0.0831(19) 0.0465(14) 0.0234(13) 0.0236(12) 0.0327(15)
O15 0.0699(11) 0.0684(11) 0.0468(9) 0.0316(8) 0.0171(8) 0.0328(9)
C16 0.0399(11) 0.0536(13) 0.0512(13) 0.0239(11) 0.0092(9) 0.0196(10)
C17 0.0716(18) 0.099(2) 0.0620(18) 0.0399(17) 0.0027(14) 0.0378(17)
C18 0.220(7) 0.124(4) 0.065(3) 0.035(3) -0.006(3) 0.011(4)
O19 0.0603(10) 0.0385(9) 0.0593(10) 0.0240(7) 0.0211(8) 0.0245(7)
C20 0.0409(11) 0.0395(11) 0.0438(12) 0.0172(9) 0.0102(9) 0.0068(9)
C21 0.0617(15) 0.0524(13) 0.0516(14) 0.0285(11) 0.0256(12) 0.0205(11)
C22 0.088(2) 0.0754(18) 0.0451(14) 0.0276(13) 0.0194(14) 0.0349(16)

loop_
_atom_type_symbol
_atom_type_description
_atom_type_scat_dispersion_real
_atom_type_scat_dispersion_imag
_atom_type_scat_source
C C 0.0181 0.0091 'International Tables Vol C Tables 4.2.6.8 and 6.1.1.4'
H H 0.0000 0.0000 'International Tables Vol C Tables 4.2.6.8 and 6.1.1.4'
N N 0.0311 0.0180 'International Tables Vol C Tables 4.2.6.8 and 6.1.1.4'
O O 0.0492 0.0322 'International Tables Vol C Tables 4.2.6.8 and 6.1.1.4'

loop_
_geom_angle_atom_site_label_1
_geom_angle_atom_site_label_2
_geom_angle_atom_site_label_3
_geom_angle
_geom_angle_site_symmetry_1
_geom_angle_site_symmetry_3
_geom_angle_publ_flag
C2 C1 C6 118.66(18) . . ?
C2 C1 N11 119.13(18) . . ?
C6 C1 N11 122.07(17) . . ?
C3 C2 C1 121.0(2) . . ?
C4 C3 C2 120.1(2) . . ?
C5 C4 C3 119.8(2) . . ?
C4 C5 C6 121.1(2) . . ?
C5 C6 C1 119.25(19) . . ?
C5 C6 N7 117.77(18) . . ?
C1 C6 N7 122.91(17) . . ?
C8 N7 C6 126.50(17) . . ?
N7 C8 C12 121.47(18) . . ?
N7 C8 C9 114.37(16) . . ?
C12 C8 C9 124.15(17) . . ?
C8 C9 C10 105.66(16) . . ?
C8 C9 C16 116.00(16) . . ?
C10 C9 C16 112.31(17) . . ?
O19 C10 N11 121.72(19) . . ?
O19 C10 C9 122.74(18) . . ?
N11 C10 C9 115.50(16) . . ?
C10 N11 C1 124.13(17) . . ?
C10 N11 C20 117.47(17) . . ?
C1 N11 C20 118.39(16) . . ?
C8 C12 C13 123.21(19) . . ?
O15 C13 C12 122.80(19) . . ?
O15 C13 C14 118.4(2) . . ?
C12 C13 C14 118.7(2) . . ?
C17 C16 C9 111.9(2) . . ?
C18 C17 C16 133.6(4) . . ?
N11 C20 C21 114.92(18) . . ?
C22 C21 C20 127.4(2) . . ?

loop_
_geom_bond_atom_site_label_1
_geom_bond_atom_site_label_2
_geom_bond_distance
_geom_bond_site_symmetry_2
_geom_bond_publ_flag
C1 C2 1.394(3) . ?
C1 C6 1.403(3) . ?
C1 N11 1.427(2) . ?
C2 C3 1.380(3) . ?
C3 C4 1.378(4) . ?
C4 C5 1.371(3) . ?
C5 C6 1.394(3) . ?
C6 N7 1.405(3) . ?
N7 C8 1.351(3) . ?
C8 C12 1.371(3) . ?
C8 C9 1.513(3) . ?
C9 C10 1.524(3) . ?
C9 C16 1.527(3) . ?
C10 O19 1.220(2) . ?
C10 N11 1.372(3) . ?
N11 C20 1.469(3) . ?
C12 C13 1.427(3) . ?
C13 O15 1.250(3) . ?
C13 C14 1.501(3) . ?
C16 C17 1.480(4) . ?
C17 C18 1.175(5) . ?
C20 C21 1.494(3) . ?
C21 C22 1.284(4) . ?

loop_
_geom_hbond_atom_site_label_D
_geom_hbond_atom_site_label_H
_geom_hbond_atom_site_label_A
_geom_hbond_distance_DH
_geom_hbond_distance_HA
_geom_hbond_distance_DA
_geom_hbond_angle_DHA
N7 H7 O15 0.860 1.955 2.634(2) 134

loop_
_geom_torsion_atom_site_label_1
_geom_torsion_atom_site_label_2
_geom_torsion_atom_site_label_3
_geom_torsion_atom_site_label_4
_geom_torsion
_geom_torsion_site_symmetry_1
_geom_torsion_site_symmetry_2
_geom_torsion_site_symmetry_3
_geom_torsion_site_symmetry_4
_geom_torsion_publ_flag
C6 C1 C2 C3 -0.4(3) . . . . ?
N11 C1 C2 C3 175.3(2) . . . . ?
C1 C2 C3 C4 0.3(4) . . . . ?
C2 C3 C4 C5 -0.2(4) . . . . ?
C3 C4 C5 C6 0.2(4) . . . . ?
C4 C5 C6 C1 -0.3(3) . . . . ?
C4 C5 C6 N7 -177.5(2) . . . . ?
C2 C1 C6 C5 0.4(3) . . . . ?
N11 C1 C6 C5 -175.21(17) . . . . ?
C2 C1 C6 N7 177.45(19) . . . . ?
N11 C1 C6 N7 1.8(3) . . . . ?
C5 C6 N7 C8 -138.9(2) . . . . ?
C1 C6 N7 C8 44.0(3) . . . . ?
C6 N7 C8 C12 179.31(18) . . . . ?
C6 N7 C8 C9 -1.6(3) . . . . ?
N7 C8 C9 C10 -73.0(2) . . . . ?
C12 C8 C9 C10 106.1(2) . . . . ?
N7 C8 C9 C16 161.88(18) . . . . ?
C12 C8 C9 C16 -19.1(3) . . . . ?
C8 C9 C10 O19 -102.4(2) . . . . ?
C16 C9 C10 O19 24.9(3) . . . . ?
C8 C9 C10 N11 75.1(2) . . . . ?
C16 C9 C10 N11 -157.48(17) . . . . ?
O19 C10 N11 C1 176.55(17) . . . . ?
C9 C10 N11 C1 -1.1(3) . . . . ?
O19 C10 N11 C20 -5.0(3) . . . . ?
C9 C10 N11 C20 177.42(16) . . . . ?
C2 C1 N11 C10 140.6(2) . . . . ?
C6 C1 N11 C10 -43.7(3) . . . . ?
C2 C1 N11 C20 -37.8(3) . . . . ?
C6 C1 N11 C20 137.78(19) . . . . ?
N7 C8 C12 C13 -3.7(3) . . . . ?
C9 C8 C12 C13 177.35(19) . . . . ?
C8 C12 C13 O15 -0.2(3) . . . . ?
C8 C12 C13 C14 179.7(2) . . . . ?
C8 C9 C16 C17 -173.3(2) . . . . ?
C10 C9 C16 C17 65.0(3) . . . . ?
C9 C16 C17 C18 71.0(6) . . . . ?
C10 N11 C20 C21 -82.1(2) . . . . ?
C1 N11 C20 C21 96.5(2) . . . . ?
N11 C20 C21 C22 6.0(4) . . . . ?
